data_9014121
loop_
_publ_author_name
'Fruchart, D.'
'Soubeyroux, J.'
'Hempelmann, R.'

_publ_section_title
;
 Neutron diffraction in Ti1.2 Mn1.8 deuteride. Structural and
 magnetic aspects
 _cod_database_code 1008273
;
_journal_name_full 'Journal of the Less-Common Metals'
_journal_page_first 307
_journal_page_last 319
_journal_paper_doi 10.1016/0022-5088(84)90229-7
_journal_volume 99
_journal_year 1984
_chemical_formula_sum 'D6 Mn3.6 Ti2.4'
_space_group_IT_number 194
_symmetry_space_group_name_Hall '-P 6c 2c'
_symmetry_space_group_name_H-M 'P 63/m m c'
_cell_angle_alpha 90
_cell_angle_beta 90
_cell_angle_gamma 120
_cell_length_a 5.257
_cell_length_b 5.257
_cell_length_c 8.576
_cell_formula_units_Z 2
_cell_volume 205.254
_database_code_amcsd 0016195
_exptl_crystal_density_diffrn 5.255
_cod_duplicate_entry 1008273
_cod_original_formula_sum 'Ti2.4 Mn3.6 D6'
_cod_database_code 9014121
_amcsd_formula_title 'D3 Mn1.8 Ti1.2'

loop_
_space_group_symop_operation_xyz
x,y,z
-x,-x+y,1/2+z
x,x-y,1/2-z
-x+y,-x,1/2-z
x-y,x,1/2+z
-y,-x,z
y,x,-z
y,-x+y,-z
-y,x-y,z
x-y,-y,1/2+z
-x+y,y,1/2-z
x,y,1/2-z
-x,-y,1/2+z
x,x-y,z
-x,-x+y,-z
x-y,x,-z
-x+y,-x,z
y,x,1/2+z
-y,-x,1/2-z
-y,x-y,1/2-z
y,-x+y,1/2+z
-x+y,y,z
x-y,-y,-z
-x,-y,-z

loop_
_atom_site_label
_atom_site_fract_x
_atom_site_fract_y
_atom_site_fract_z
_atom_site_occupancy
Ti1 0.33333 0.66667 0.43600 1.00000
Ti2 0.00000 0.00000 0.00000 0.40000
Mn1 0.00000 0.00000 0.00000 0.60000
Mn2 0.84000 0.68000 0.25000 1.00000
D1 0.03970 0.32400 0.55200 0.19300
D2 0.46800 0.93600 0.60900 0.40000
D3 0.45100 0.90200 0.25000 0.24000
D4 0.21400 0.42800 0.25000 0.18800

loop_
_cod_related_entry_id
_cod_related_entry_database
_cod_related_entry_code
1 AMCSD 0016195
